data_2228615
loop_
_publ_author_name
'Feng, Jian-Shen'
'Zou, Li-Ke'
'Xie, Bin'
'Xiang, Yang-Guang'
'Lai, Chuan'

_publ_section_title
;
 (<i>meso</i>-5,5,7,12,12,14-Hexamethyl-1,4,8,11-tetraazacyclotetradecane)copper(II)
 bis[<i>O</i>,<i>O</i>'-(<i>o</i>-phenylene)dithiophosphate]
;
_journal_coeditor_code XU5086
_journal_issue 12
_journal_name_full 'Acta Crystallographica Section E'
_journal_page_first m1593
_journal_paper_doi 10.1107/S1600536810046684
_journal_volume 66
_journal_year 2010
_chemical_formula_iupac '[Cu (C16 H36 N4)] (C6 H4 O2 P S2)2'
_chemical_formula_moiety 'C16 H36 Cu N4 2+, 2(C6 H4 O2 P S2 -)'
_chemical_formula_sum 'C28 H44 Cu N4 O4 P2 S4'
_chemical_formula_weight 754.39
_chemical_name_systematic
;
(<i>meso</i>-5,5,7,12,12,14-Hexamethyl-1,4,8,11-
tetraazacyclotetradecane)copper(II)
bis[<i>O</i>,<i>O</i>'-(<i>o</i>-phenylene)dithiophosphate]
;
_space_group_IT_number 14
_symmetry_cell_setting monoclinic
_symmetry_space_group_name_Hall '-P 2ybc'
_symmetry_space_group_name_H-M 'P 1 21/c 1'
_atom_sites_solution_hydrogens geom
_atom_sites_solution_primary direct
_atom_sites_solution_secondary difmap
_audit_creation_method SHELXL-97
_cell_angle_alpha 90.00
_cell_angle_beta 107.136(3)
_cell_angle_gamma 90.00
_cell_formula_units_Z 2
_cell_length_a 12.3107(4)
_cell_length_b 12.1612(3)
_cell_length_c 12.3703(4)
_cell_measurement_reflns_used 4041
_cell_measurement_temperature 294(2)
_cell_measurement_theta_max 29.1616
_cell_measurement_theta_min 3.239
_cell_volume 1769.78(10)
_computing_cell_refinement 'CrysAlis Pro CCD (Oxford Diffraction, 2009)'
_computing_data_collection 'CrysAlis Pro CCD (Oxford Diffraction, 2009)'
_computing_data_reduction 'CrysAlis Pro RED (Oxford Diffraction, 2009)'
_computing_molecular_graphics 'ORTEP-3 for Windows (Farrugia, 1997)'
_computing_publication_material 'SHELXL97 (Sheldrick, 2008)'
_computing_structure_refinement 'SHELXS97 (Sheldrick, 2008)'
_computing_structure_solution 'SHELXS97 (Sheldrick, 2008)'
_diffrn_ambient_temperature 294(2)
_diffrn_detector_area_resol_mean 16.0874
_diffrn_measured_fraction_theta_full 0.999
_diffrn_measured_fraction_theta_max 0.999
_diffrn_measurement_device_type 'Oxford Diffraction Xcalibur Eos'
_diffrn_measurement_method \w
_diffrn_radiation_monochromator graphite
_diffrn_radiation_source 'fine-focus sealed tube'
_diffrn_radiation_type 'Mo K\a'
_diffrn_radiation_wavelength 0.7107
_diffrn_reflns_av_R_equivalents 0.0178
_diffrn_reflns_av_sigmaI/netI 0.0355
_diffrn_reflns_limit_h_max 15
_diffrn_reflns_limit_h_min -14
_diffrn_reflns_limit_k_max 14
_diffrn_reflns_limit_k_min -15
_diffrn_reflns_limit_l_max 8
_diffrn_reflns_limit_l_min -15
_diffrn_reflns_number 7203
_diffrn_reflns_theta_full 26.37
_diffrn_reflns_theta_max 26.37
_diffrn_reflns_theta_min 3.25
_diffrn_standards_interval_count 0
_exptl_absorpt_coefficient_mu 0.982
_exptl_absorpt_correction_T_max 0.761
_exptl_absorpt_correction_T_min 0.697
_exptl_absorpt_correction_type multi-scan
_exptl_absorpt_process_details '(CrysAlis Pro RED; Oxford Diffraction, 2009)'
_exptl_crystal_colour dark-violet
_exptl_crystal_density_diffrn 1.416
_exptl_crystal_density_method 'not measured'
_exptl_crystal_description block
_exptl_crystal_F_000 790
_exptl_crystal_size_max 0.38
_exptl_crystal_size_mid 0.34
_exptl_crystal_size_min 0.28
_refine_diff_density_max 0.233
_refine_diff_density_min -0.373
_refine_ls_extinction_method none
_refine_ls_goodness_of_fit_ref 1.020
_refine_ls_hydrogen_treatment constr
_refine_ls_matrix_type full
_refine_ls_number_parameters 199
_refine_ls_number_reflns 3621
_refine_ls_number_restraints 0
_refine_ls_restrained_S_all 1.020
_refine_ls_R_factor_all 0.0430
_refine_ls_R_factor_gt 0.0291
_refine_ls_shift/su_max 0.001
_refine_ls_shift/su_mean 0.000
_refine_ls_structure_factor_coef Fsqd
_refine_ls_weighting_details 'calc w=1/[\s^2^(Fo^2^)+(0.0358P)^2^+0.0000P] where P=(Fo^2^+2Fc^2^)/3'
_refine_ls_weighting_scheme calc
_refine_ls_wR_factor_gt 0.0702
_refine_ls_wR_factor_ref 0.0720
_reflns_number_gt 2662
_reflns_number_total 3621
_reflns_threshold_expression I>2sigma(I)
_cod_data_source_file xu5086.cif
_cod_data_source_block I
_cod_original_cell_volume 1769.78(9)
_cod_original_sg_symbol_H-M 'P 21/c'
_cod_database_code 2228615
_cod_database_fobs_code 2228615

loop_
_symmetry_equiv_pos_as_xyz
'x, y, z'
'-x, y+1/2, -z+1/2'
'-x, -y, -z'
'x, -y-1/2, z-1/2'

loop_
_atom_site_type_symbol
_atom_site_label
_atom_site_fract_x
_atom_site_fract_y
_atom_site_fract_z
_atom_site_U_iso_or_equiv
_atom_site_adp_type
_atom_site_calc_flag
_atom_site_refinement_flags
_atom_site_occupancy
_atom_site_disorder_assembly
_atom_site_disorder_group
C C1 0.60607(18) 0.32263(15) 0.63651(17) 0.0421(5) Uani d . 1 . .
H H1A 0.6460 0.2530 0.6438 0.050 Uiso calc R 1 . .
H H1B 0.5573 0.3210 0.6854 0.050 Uiso calc R 1 . .
C C6 0.5147(2) 0.85983(17) 0.5043(2) 0.0750(9) Uani d . 1 . .
H H6B 0.4588 0.8709 0.5434 0.113 Uiso calc R 1 . .
H H6A 0.4810 0.8734 0.4250 0.113 Uiso calc R 1 . .
H H6C 0.5770 0.9096 0.5336 0.113 Uiso calc R 1 . .
C C3 0.69922(17) 0.62275(15) 0.67689(17) 0.0385(5) Uani d . 1 . .
C C4 0.62020(18) 0.72195(15) 0.64523(18) 0.0448(5) Uani d . 1 . .
H H4A 0.5636 0.7154 0.6853 0.054 Uiso calc R 1 . .
H H4B 0.6647 0.7872 0.6739 0.054 Uiso calc R 1 . .
C C2 0.69001(16) 0.41537(15) 0.67066(18) 0.0417(5) Uani d . 1 . .
H H2B 0.7315 0.4094 0.7503 0.050 Uiso calc R 1 . .
H H2A 0.7441 0.4122 0.6275 0.050 Uiso calc R 1 . .
C C5 0.55801(18) 0.74158(14) 0.52163(18) 0.0412(5) Uani d . 1 . .
H H5 0.6116 0.7305 0.4777 0.049 Uiso calc R 1 . .
C C8 0.7587(2) 0.62675(19) 0.80430(19) 0.0669(7) Uani d . 1 . .
H H8A 0.7031 0.6214 0.8445 0.100 Uiso calc R 1 . .
H H8C 0.7993 0.6949 0.8231 0.100 Uiso calc R 1 . .
H H8B 0.8111 0.5665 0.8253 0.100 Uiso calc R 1 . .
C C7 0.78770(19) 0.62258(17) 0.6133(2) 0.0589(7) Uani d . 1 . .
H H7B 0.8442 0.5677 0.6449 0.088 Uiso calc R 1 . .
H H7C 0.8232 0.6936 0.6198 0.088 Uiso calc R 1 . .
H H7A 0.7516 0.6063 0.5349 0.088 Uiso calc R 1 . .
P P1 0.76165(4) 0.41284(4) 0.34491(4) 0.03621(14) Uani d . 1 . .
S S1 0.62560(5) 0.50447(5) 0.31713(5) 0.05140(17) Uani d . 1 . .
S S2 0.77079(5) 0.27519(4) 0.42553(5) 0.04891(16) Uani d . 1 . .
O O1 0.79072(12) 0.39508(11) 0.22398(12) 0.0475(4) Uani d . 1 . .
O O2 0.87362(11) 0.49007(10) 0.40083(12) 0.0452(4) Uani d . 1 . .
C C9 0.91021(16) 0.53308(17) 0.31328(19) 0.0411(5) Uani d . 1 . .
N N1 0.53721(13) 0.33932(11) 0.51843(12) 0.0309(4) Uani d . 1 . .
H H1 0.5849 0.3263 0.4759 0.037 Uiso calc R 1 . .
C C10 0.98455(17) 0.61848(17) 0.3208(2) 0.0554(6) Uani d . 1 . .
H H10 1.0162 0.6554 0.3886 0.067 Uiso calc R 1 . .
C C13 0.8889(2) 0.50583(19) 0.1159(2) 0.0611(7) Uani d . 1 . .
H H13 0.8572 0.4685 0.0483 0.073 Uiso calc R 1 . .
C C14 0.86346(18) 0.47825(17) 0.21245(19) 0.0438(5) Uani d . 1 . .
Cu Cu1 0.5000 0.5000 0.5000 0.03160(11) Uani d S 1 . .
N N2 0.62678(12) 0.52077(11) 0.64861(13) 0.0315(4) Uani d . 1 . .
H H2 0.5886 0.5211 0.7014 0.038 Uiso calc R 1 . .
C C11 1.0108(2) 0.6478(2) 0.2226(3) 0.0656(8) Uani d . 1 . .
H H11 1.0605 0.7058 0.2246 0.079 Uiso calc R 1 . .
C C12 0.9647(2) 0.5925(2) 0.1231(3) 0.0713(8) Uani d . 1 . .
H H12 0.9844 0.6133 0.0590 0.086 Uiso calc R 1 . .

loop_
_atom_site_aniso_label
_atom_site_aniso_U_11
_atom_site_aniso_U_22
_atom_site_aniso_U_33
_atom_site_aniso_U_12
_atom_site_aniso_U_13
_atom_site_aniso_U_23
C1 0.0483(13) 0.0289(10) 0.0428(12) 0.0079(9) 0.0039(10) 0.0100(9)
C6 0.095(2) 0.0260(11) 0.086(2) -0.0022(12) -0.0002(17) 0.0049(12)
C3 0.0387(11) 0.0351(11) 0.0366(12) -0.0048(9) 0.0034(9) -0.0070(9)
C4 0.0538(14) 0.0319(11) 0.0451(13) -0.0057(10) 0.0093(11) -0.0101(10)
C2 0.0377(11) 0.0350(11) 0.0446(13) 0.0084(10) -0.0001(10) 0.0061(9)
C5 0.0477(13) 0.0242(10) 0.0493(14) -0.0043(9) 0.0107(11) 0.0009(9)
C8 0.0761(18) 0.0619(15) 0.0461(15) -0.0064(14) -0.0075(13) -0.0119(12)
C7 0.0427(13) 0.0543(14) 0.0793(19) -0.0091(11) 0.0173(13) -0.0009(13)
P1 0.0333(3) 0.0453(3) 0.0317(3) -0.0046(2) 0.0121(2) -0.0077(2)
S1 0.0385(3) 0.0599(4) 0.0593(4) 0.0075(3) 0.0198(3) 0.0164(3)
S2 0.0556(4) 0.0443(3) 0.0498(4) 0.0056(3) 0.0203(3) -0.0009(3)
O1 0.0522(9) 0.0577(9) 0.0393(9) -0.0202(8) 0.0239(7) -0.0174(7)
O2 0.0381(8) 0.0580(9) 0.0381(8) -0.0114(7) 0.0092(7) -0.0122(7)
C9 0.0276(11) 0.0434(12) 0.0522(14) -0.0006(9) 0.0116(10) 0.0005(10)
N1 0.0352(8) 0.0224(8) 0.0354(9) 0.0057(7) 0.0107(7) 0.0047(7)
C10 0.0321(12) 0.0496(13) 0.0775(19) -0.0012(10) 0.0050(12) 0.0001(13)
C13 0.0662(16) 0.0712(17) 0.0568(16) -0.0033(14) 0.0352(14) -0.0009(13)
C14 0.0371(12) 0.0526(14) 0.0468(14) -0.0015(10) 0.0201(10) -0.0047(10)
Cu1 0.03122(18) 0.02070(16) 0.0368(2) 0.00205(14) 0.00057(14) 0.00432(14)
N2 0.0308(9) 0.0325(9) 0.0305(9) 0.0028(7) 0.0080(7) 0.0025(7)
C11 0.0361(13) 0.0555(15) 0.109(2) 0.0023(12) 0.0270(15) 0.0229(16)
C12 0.0622(17) 0.0794(19) 0.087(2) 0.0072(15) 0.0440(17) 0.0226(16)

loop_
_atom_type_symbol
_atom_type_description
_atom_type_scat_dispersion_real
_atom_type_scat_dispersion_imag
_atom_type_scat_source
C C 0.0033 0.0016 'International Tables Vol C Tables 4.2.6.8 and 6.1.1.4'
H H 0.0000 0.0000 'International Tables Vol C Tables 4.2.6.8 and 6.1.1.4'
N N 0.0061 0.0033 'International Tables Vol C Tables 4.2.6.8 and 6.1.1.4'
O O 0.0106 0.0060 'International Tables Vol C Tables 4.2.6.8 and 6.1.1.4'
P P 0.1023 0.0942 'International Tables Vol C Tables 4.2.6.8 and 6.1.1.4'
S S 0.1246 0.1234 'International Tables Vol C Tables 4.2.6.8 and 6.1.1.4'
Cu Cu 0.3201 1.2651 'International Tables Vol C Tables 4.2.6.8 and 6.1.1.4'

loop_
_geom_angle_atom_site_label_1
_geom_angle_atom_site_label_2
_geom_angle_atom_site_label_3
_geom_angle_site_symmetry_1
_geom_angle_site_symmetry_3
_geom_angle
_geom_angle_publ_flag
C1 C2 H2B . . 110.0 ?
C1 C2 H2A . . 110.0 ?
C1 N1 C5 . 3_666 113.81(14) ?
C1 N1 H1 . . 105.6 ?
C1 N1 Cu1 . . 107.04(11) ?
H1A C1 H1B . . 108.3 ?
C6 C5 H5 . . 108.4 ?
H6B C6 H6A . . 109.5 ?
H6B C6 H6C . . 109.5 ?
H6A C6 H6C . . 109.5 ?
C3 C4 H4A . . 107.7 ?
C3 C4 H4B . . 107.7 ?
C3 C8 H8A . . 109.5 ?
C3 C8 H8C . . 109.5 ?
C3 C8 H8B . . 109.5 ?
C3 C7 H7B . . 109.5 ?
C3 C7 H7C . . 109.5 ?
C3 C7 H7A . . 109.5 ?
C3 N2 Cu1 . . 123.54(11) ?
C3 N2 H2 . . 103.1 ?
C4 C3 C8 . . 108.33(17) ?
C4 C5 C6 . . 110.00(17) ?
C4 C5 H5 . . 108.4 ?
H4A C4 H4B . . 107.1 ?
C2 C1 H1A . . 109.9 ?
C2 C1 H1B . . 109.9 ?
C2 N2 C3 . . 115.21(15) ?
C2 N2 Cu1 . . 106.18(11) ?
C2 N2 H2 . . 103.1 ?
H2B C2 H2A . . 108.4 ?
C5 C6 H6B . . 109.5 ?
C5 C6 H6A . . 109.5 ?
C5 C6 H6C . . 109.5 ?
C5 C4 C3 . . 118.56(17) ?
C5 C4 H4A . . 107.7 ?
C5 C4 H4B . . 107.7 ?
C5 N1 H1 3_666 . 105.6 ?
C5 N1 Cu1 3_666 . 118.17(12) ?
H8A C8 H8C . . 109.5 ?
H8A C8 H8B . . 109.5 ?
H8C C8 H8B . . 109.5 ?
C7 C3 C4 . . 111.59(18) ?
C7 C3 C8 . . 109.55(19) ?
H7B C7 H7C . . 109.5 ?
H7B C7 H7A . . 109.5 ?
H7C C7 H7A . . 109.5 ?
S2 P1 S1 . . 120.01(4) ?
O1 P1 S1 . . 108.55(6) ?
O1 P1 S2 . . 111.01(6) ?
O2 P1 S1 . . 108.48(5) ?
O2 P1 S2 . . 111.31(6) ?
O2 P1 O1 . . 94.43(7) ?
C9 O2 P1 . . 108.12(12) ?
C9 C10 H10 . . 121.4 ?
C9 C10 C11 . . 117.2(2) ?
C9 C14 O1 . . 111.67(19) ?
N1 C1 H1A . . 109.9 ?
N1 C1 H1B . . 109.9 ?
N1 C1 C2 . . 108.83(15) ?
N1 C5 C6 3_666 . 111.41(17) ?
N1 C5 C4 3_666 . 110.13(15) ?
N1 C5 H5 3_666 . 108.4 ?
N1 Cu1 N1 . 3_666 180.0 ?
N1 Cu1 N2 3_666 3_666 85.98(6) ?
N1 Cu1 N2 . 3_666 94.02(6) ?
N1 Cu1 N2 . . 85.98(6) ?
N1 Cu1 N2 3_666 . 94.02(6) ?
C10 C9 O2 . . 126.6(2) ?
C10 C9 C14 . . 121.3(2) ?
C10 C11 H11 . . 119.4 ?
C13 C14 O1 . . 126.3(2) ?
C13 C14 C9 . . 122.0(2) ?
C13 C12 H12 . . 119.3 ?
C14 O1 P1 . . 108.47(12) ?
C14 C9 O2 . . 112.15(18) ?
C14 C13 H13 . . 121.5 ?
C14 C13 C12 . . 116.9(2) ?
Cu1 N1 H1 . . 105.6 ?
Cu1 N2 H2 . . 103.1 ?
N2 C3 C4 . . 107.57(15) ?
N2 C3 C8 . . 109.63(16) ?
N2 C3 C7 . . 110.12(16) ?
N2 C2 C1 . . 108.46(15) ?
N2 C2 H2B . . 110.0 ?
N2 C2 H2A . . 110.0 ?
N2 Cu1 N2 . 3_666 180.0 ?
C11 C10 H10 . . 121.4 ?
C11 C12 C13 . . 121.4(3) ?
C11 C12 H12 . . 119.3 ?
C12 C13 H13 . . 121.5 ?
C12 C11 C10 . . 121.1(2) ?
C12 C11 H11 . . 119.4 ?

loop_
_geom_bond_atom_site_label_1
_geom_bond_atom_site_label_2
_geom_bond_site_symmetry_2
_geom_bond_distance
_geom_bond_publ_flag
C1 H1A . 0.9700 ?
C1 H1B . 0.9700 ?
C1 C2 . 1.504(3) ?
C1 N1 . 1.471(2) ?
C6 H6B . 0.9600 ?
C6 H6A . 0.9600 ?
C6 H6C . 0.9600 ?
C6 C5 . 1.527(3) ?
C3 C4 . 1.527(3) ?
C3 C8 . 1.531(3) ?
C3 C7 . 1.520(3) ?
C3 N2 . 1.507(2) ?
C4 H4A . 0.9700 ?
C4 H4B . 0.9700 ?
C4 C5 . 1.514(3) ?
C2 H2B . 0.9700 ?
C2 H2A . 0.9700 ?
C2 N2 . 1.483(2) ?
C5 H5 . 0.9800 ?
C5 N1 3_666 1.498(2) ?
C8 H8A . 0.9600 ?
C8 H8C . 0.9600 ?
C8 H8B . 0.9600 ?
C7 H7B . 0.9600 ?
C7 H7C . 0.9600 ?
C7 H7A . 0.9600 ?
P1 S1 . 1.9560(7) ?
P1 S2 . 1.9348(8) ?
P1 O1 . 1.6517(14) ?
P1 O2 . 1.6429(14) ?
O1 C14 . 1.386(2) ?
O2 C9 . 1.392(2) ?
C9 C10 . 1.369(3) ?
C9 C14 . 1.382(3) ?
N1 C5 3_666 1.499(2) ?
N1 H1 . 0.9100 ?
N1 Cu1 . 2.0047(13) ?
C10 H10 . 0.9300 ?
C10 C11 . 1.391(3) ?
C13 H13 . 0.9300 ?
C13 C14 . 1.363(3) ?
C13 C12 . 1.393(3) ?
Cu1 N1 3_666 2.0047(13) ?
Cu1 N2 . 2.0466(15) ?
Cu1 N2 3_666 2.0466(15) ?
N2 H2 . 0.9100 ?
C11 H11 . 0.9300 ?
C11 C12 . 1.370(4) ?
C12 H12 . 0.9300 ?

loop_
_geom_hbond_atom_site_label_D
_geom_hbond_atom_site_label_H
_geom_hbond_atom_site_label_A
_geom_hbond_site_symmetry_A
_geom_hbond_distance_DH
_geom_hbond_distance_HA
_geom_hbond_distance_DA
_geom_hbond_angle_DHA
N1 H1 S2 . 0.91 2.62 3.4849(16) 159.5
N2 H2 S1 3_666 0.91 2.60 3.2715(16) 131.5
C1 H1A O1 4_566 0.97 2.52 3.449(2) 160

loop_
_geom_torsion_atom_site_label_1
_geom_torsion_atom_site_label_2
_geom_torsion_atom_site_label_3
_geom_torsion_atom_site_label_4
_geom_torsion_site_symmetry_1
_geom_torsion_site_symmetry_2
_geom_torsion_site_symmetry_3
_geom_torsion_site_symmetry_4
_geom_torsion
_geom_torsion_publ_flag
C1 C2 N2 C3 . . . . -179.14(16) ?
C1 C2 N2 Cu1 . . . . -38.57(18) ?
C1 N1 Cu1 N2 . . . . 15.68(13) ?
C1 N1 Cu1 N2 . . . 3_666 -164.32(13) ?
C3 C4 C5 C6 . . . . -162.4(2) ?
C3 C4 C5 N1 . . . 3_666 74.4(2) ?
C4 C3 N2 C2 . . . . 178.22(16) ?
C4 C3 N2 Cu1 . . . . 45.3(2) ?
C2 C1 N1 C5 . . . 3_666 -173.86(16) ?
C2 C1 N1 Cu1 . . . . -41.42(18) ?
C5 N1 Cu1 N2 3_666 . . . 145.70(14) ?
C5 N1 Cu1 N2 3_666 . . 3_666 -34.30(14) ?
C8 C3 C4 C5 . . . . 175.34(19) ?
C8 C3 N2 C2 . . . . -64.2(2) ?
C8 C3 N2 Cu1 . . . . 162.85(14) ?
C7 C3 C4 C5 . . . . 54.7(2) ?
C7 C3 N2 C2 . . . . 56.4(2) ?
C7 C3 N2 Cu1 . . . . -76.55(19) ?
P1 O1 C14 C9 . . . . 14.3(2) ?
P1 O1 C14 C13 . . . . -165.8(2) ?
P1 O2 C9 C10 . . . . 165.19(17) ?
P1 O2 C9 C14 . . . . -15.6(2) ?
S1 P1 O1 C14 . . . . 90.71(13) ?
S1 P1 O2 C9 . . . . -90.46(12) ?
S2 P1 O1 C14 . . . . -135.33(12) ?
S2 P1 O2 C9 . . . . 135.39(11) ?
O1 P1 O2 C9 . . . . 20.78(13) ?
O2 P1 O1 C14 . . . . -20.48(14) ?
O2 C9 C10 C11 . . . . 179.29(18) ?
O2 C9 C14 O1 . . . . 0.8(3) ?
O2 C9 C14 C13 . . . . -179.1(2) ?
C9 C10 C11 C12 . . . . -0.6(3) ?
N1 C1 C2 N2 . . . . 54.5(2) ?
N1 Cu1 N2 C3 . . . . 149.25(14) ?
N1 Cu1 N2 C3 3_666 . . . -30.75(14) ?
N1 Cu1 N2 C2 3_666 . . . -167.17(12) ?
N1 Cu1 N2 C2 . . . . 12.83(12) ?
C10 C9 C14 O1 . . . . -179.94(17) ?
C10 C9 C14 C13 . . . . 0.2(3) ?
C10 C11 C12 C13 . . . . 0.7(4) ?
C14 C9 C10 C11 . . . . 0.1(3) ?
C14 C13 C12 C11 . . . . -0.4(4) ?
N2 C3 C4 C5 . . . . -66.2(2) ?
C12 C13 C14 O1 . . . . -179.9(2) ?
C12 C13 C14 C9 . . . . -0.1(3) ?
